data_7045188
loop_
_publ_author_name
'Perras, Justin H.'
'Mezibroski, Stefan M. J.'
'Wiebe, Matthew A.'
'Ritch, Jamie S.'

_publ_section_title
;
 Diverse silver(i) coordination chemistry with cyclic selenourea ligands.
;
_journal_issue 5
_journal_name_full 'Dalton transactions (Cambridge, England : 2003)'
_journal_page_first 1471
_journal_page_last 1478
_journal_paper_doi 10.1039/c7dt04243d
_journal_volume 47
_journal_year 2018
_chemical_formula_moiety 'C44 H48 Ag2 F6 N4 O6 S2 Se2, 2(C4 H8 O)'
_chemical_formula_sum 'C52 H64 Ag2 F6 N4 O8 S2 Se2'
_chemical_formula_weight 1424.85
_space_group_crystal_system orthorhombic
_space_group_IT_number 61
_space_group_name_Hall '-P 2ac 2ab'
_space_group_name_H-M_alt 'P b c a'
_symmetry_space_group_name_Hall '-P 2ac 2ab'
_symmetry_space_group_name_H-M 'P b c a'
_atom_sites_solution_hydrogens geom
_atom_sites_solution_primary dual
_audit_creation_date 2017-10-19
_audit_creation_method
;
Olex2 1.2
(compiled 2017.08.10 svn.r3458 for OlexSys, GUI svn.r5381)
;
_audit_update_record
;
2017-11-03 deposited with the CCDC.
2017-12-29 downloaded from the CCDC.
;
_cell_angle_alpha 90
_cell_angle_beta 90
_cell_angle_gamma 90
_cell_formula_units_Z 4
_cell_length_a 17.0155(17)
_cell_length_b 13.1699(12)
_cell_length_c 25.257(3)
_cell_measurement_reflns_used 9872
_cell_measurement_temperature 150(2)
_cell_measurement_theta_max 26.88
_cell_measurement_theta_min 2.54
_cell_volume 5659.9(10)
_computing_molecular_graphics 'Olex2 (Dolomanov et al., 2009)'
_computing_publication_material 'Olex2 (Dolomanov et al., 2009)'
_computing_structure_refinement 'ShelXL (Sheldrick, 2015)'
_computing_structure_solution 'ShelXT (Sheldrick, 2015)'
_diffrn_ambient_temperature 150.0
_diffrn_measured_fraction_theta_full 0.999
_diffrn_measured_fraction_theta_max 0.998
_diffrn_measurement_device_type 'Bruker APEX-II CCD'
_diffrn_measurement_method '\f and \w scans'
_diffrn_radiation_type MoK\a
_diffrn_radiation_wavelength 0.71073
_diffrn_reflns_av_R_equivalents 0.0595
_diffrn_reflns_av_unetI/netI 0.0380
_diffrn_reflns_Laue_measured_fraction_full 0.999
_diffrn_reflns_Laue_measured_fraction_max 0.998
_diffrn_reflns_limit_h_max 21
_diffrn_reflns_limit_h_min -19
_diffrn_reflns_limit_k_max 16
_diffrn_reflns_limit_k_min -12
_diffrn_reflns_limit_l_max 32
_diffrn_reflns_limit_l_min -31
_diffrn_reflns_number 65889
_diffrn_reflns_point_group_measured_fraction_full 0.999
_diffrn_reflns_point_group_measured_fraction_max 0.998
_diffrn_reflns_theta_full 25.242
_diffrn_reflns_theta_max 26.924
_diffrn_reflns_theta_min 2.535
_diffrn_standards_number 0
_exptl_absorpt_coefficient_mu 2.126
_exptl_absorpt_correction_T_max 0.7254
_exptl_absorpt_correction_T_min 0.6547
_exptl_absorpt_correction_type numerical
_exptl_absorpt_process_details
'SADABS-2016/2 (Bruker,2016/2) was used for absorption correction. wR2(int) was 0.0441 before and 0.0409 after correction. The Ratio of minimum to maximum transmission is 0.9025. The \l/2 correction factor is Not present.'
_exptl_crystal_colour colourless
_exptl_crystal_colour_primary colourless
_exptl_crystal_density_diffrn 1.672
_exptl_crystal_description prism
_exptl_crystal_F_000 2864
_exptl_crystal_size_max 0.167
_exptl_crystal_size_mid 0.075
_exptl_crystal_size_min 0.058
_refine_diff_density_max 0.885
_refine_diff_density_min -0.826
_refine_diff_density_rms 0.099
_refine_ls_extinction_method none
_refine_ls_goodness_of_fit_ref 1.110
_refine_ls_hydrogen_treatment constr
_refine_ls_matrix_type full
_refine_ls_number_parameters 345
_refine_ls_number_reflns 6127
_refine_ls_number_restraints 20
_refine_ls_restrained_S_all 1.111
_refine_ls_R_factor_all 0.0755
_refine_ls_R_factor_gt 0.0438
_refine_ls_shift/su_max 0.001
_refine_ls_shift/su_mean 0.000
_refine_ls_structure_factor_coef Fsqd
_refine_ls_weighting_details 'w=1/[\s^2^(Fo^2^)+(0.0217P)^2^+17.8465P] where P=(Fo^2^+2Fc^2^)/3'
_refine_ls_weighting_scheme calc
_refine_ls_wR_factor_gt 0.0787
_refine_ls_wR_factor_ref 0.0887
_reflns_Friedel_coverage 0.000
_reflns_number_gt 4469
_reflns_number_total 6127
_reflns_threshold_expression 'I > 2\s(I)'
_cod_data_source_file c7dt04243d2.cif
_cod_data_source_block jsr009_0ma
_cod_depositor_comments 'Adding full bibliography for 7045187--7045191.cif.'
_cod_original_cell_volume 5660.0(10)
_cod_database_code 7045188
_shelx_shelxl_version_number 2016/6
_shelx_space_group_comment
;
The symmetry employed for this shelxl refinement is uniquely defined
by the following loop, which should always be used as a source of
symmetry information in preference to the above space-group names.
They are only intended as comments.
;
_shelx_estimated_absorpt_t_max 0.887
_shelx_estimated_absorpt_t_min 0.718
_olex2_refinement_description
;
1. Fixed Uiso
 At 1.2 times of:
  All C(H) groups, All C(H,H) groups
 At 1.5 times of:
  All C(H,H,H) groups
2. Restrained distances
 C25B-C26B = C26A-C25A = C24B-C25B = C25A-C24A = C23B-C24B = C24A-C23A
 1.54 with sigma of 0.02
 O4A-C23A = O4B-C26B = O4B-C23B = O4A-C26A
 1.44 with sigma of 0.02
 O4B-C23B = O4B-C26B = O4A-C26A = O4A-C23A
 1.44 with sigma of 0.01
 C24A-C23A = C23B-C24B = C24B-C25B = C25A-C24A = C26A-C25A = C25B-C26B
 1.54 with sigma of 0.01
3. Others
 Sof(O4A)=Sof(C23A)=Sof(H23A)=Sof(H23B)=Sof(C24A)=Sof(H24A)=Sof(H24B)=
 Sof(C25A)=Sof(H25A)=Sof(H25B)=Sof(C26A)=Sof(H26A)=Sof(H26B)=1-FVAR(1)
 Sof(O4B)=Sof(C23B)=Sof(H23C)=Sof(H23D)=Sof(C24B)=Sof(H24C)=Sof(H24D)=
 Sof(C25B)=Sof(H25C)=Sof(H25D)=Sof(C26B)=Sof(H26C)=Sof(H26D)=FVAR(1)
4.a Secondary CH2 refined with riding coordinates:
 C23A(H23A,H23B), C24A(H24A,H24B), C25A(H25A,H25B), C26A(H26A,H26B), C23B(H23C,
 H23D), C24B(H24C,H24D), C25B(H25C,H25D), C26B(H26C,H26D)
4.b Aromatic/amide H refined with riding coordinates:
 C2(H2), C3(H3), C6(H6), C8(H8), C15(H15), C17(H17)
4.c Idealised Me refined as rotating group:
 C10(H10A,H10B,H10C), C11(H11A,H11B,H11C), C12(H12A,H12B,H12C), C19(H19A,H19B,
 H19C), C20(H20A,H20B,H20C), C21(H21A,H21B,H21C)
;
_olex2_submission_special_instructions 'No special instructions were received'

loop_
_space_group_symop_operation_xyz
'x, y, z'
'-x+1/2, -y, z+1/2'
'-x, y+1/2, -z+1/2'
'x+1/2, -y+1/2, -z'
'-x, -y, -z'
'x-1/2, y, -z-1/2'
'x, -y-1/2, z-1/2'
'-x-1/2, y-1/2, z'

loop_
_atom_site_label
_atom_site_type_symbol
_atom_site_fract_x
_atom_site_fract_y
_atom_site_fract_z
_atom_site_U_iso_or_equiv
_atom_site_adp_type
_atom_site_occupancy
_atom_site_site_symmetry_order
_atom_site_calc_flag
_atom_site_refinement_flags_posn
_atom_site_refinement_flags_occupancy
_atom_site_disorder_assembly
_atom_site_disorder_group
Ag1 Ag 0.47802(2) 0.56756(2) 0.46036(2) 0.02995(9) Uani 1 1 d . . . .
Se1 Se 0.62540(2) 0.50991(3) 0.46859(2) 0.02371(10) Uani 1 1 d . . . .
S1 S 0.47004(8) 0.77160(10) 0.38918(5) 0.0439(3) Uani 1 1 d . . . .
F1 F 0.3869(3) 0.7295(3) 0.30699(15) 0.0902(13) Uani 1 1 d . . . .
F2 F 0.3445(2) 0.8551(3) 0.35188(18) 0.0971(15) Uani 1 1 d . . . .
F3 F 0.4458(2) 0.8731(3) 0.30356(13) 0.0705(10) Uani 1 1 d . . . .
O1 O 0.42014(17) 0.7046(2) 0.41928(12) 0.0343(7) Uani 1 1 d . . . .
O2 O 0.5327(2) 0.7199(4) 0.36267(19) 0.0894(17) Uani 1 1 d . . . .
O3 O 0.4895(3) 0.8623(4) 0.41466(17) 0.103(2) Uani 1 1 d . . . .
N1 N 0.74236(19) 0.6604(2) 0.48563(13) 0.0239(7) Uani 1 1 d . . . .
N2 N 0.65855(19) 0.6617(2) 0.54970(13) 0.0233(7) Uani 1 1 d . . . .
C1 C 0.6764(2) 0.6163(3) 0.50359(15) 0.0214(8) Uani 1 1 d . . . .
C2 C 0.7663(2) 0.7338(3) 0.52102(17) 0.0306(10) Uani 1 1 d . . . .
H2 H 0.811279 0.775984 0.517693 0.037 Uiso 1 1 calc R . . .
C3 C 0.7148(3) 0.7347(3) 0.56075(18) 0.0316(10) Uani 1 1 d . . . .
H3 H 0.716365 0.777472 0.591023 0.038 Uiso 1 1 calc R . . .
C4 C 0.7806(2) 0.6341(3) 0.43671(16) 0.0231(9) Uani 1 1 d . . . .
C5 C 0.7628(2) 0.6899(3) 0.39186(17) 0.0279(9) Uani 1 1 d . . . .
C6 C 0.7953(3) 0.6580(3) 0.34468(18) 0.0341(10) Uani 1 1 d . . . .
H6 H 0.783925 0.694856 0.313282 0.041 Uiso 1 1 calc R . . .
C7 C 0.8438(3) 0.5747(3) 0.34156(18) 0.0344(10) Uani 1 1 d . . . .
C8 C 0.8642(2) 0.5255(3) 0.38748(19) 0.0329(10) Uani 1 1 d . . . .
H8 H 0.900481 0.470803 0.385919 0.039 Uiso 1 1 calc R . . .
C9 C 0.8331(2) 0.5536(3) 0.43608(17) 0.0280(9) Uani 1 1 d . . . .
C10 C 0.7114(3) 0.7824(4) 0.3946(2) 0.0423(12) Uani 1 1 d . . . .
H10A H 0.662759 0.765764 0.413498 0.063 Uiso 1 1 calc GR . . .
H10B H 0.698765 0.805164 0.358687 0.063 Uiso 1 1 calc GR . . .
H10C H 0.739182 0.836591 0.413502 0.063 Uiso 1 1 calc GR . . .
C11 C 0.8733(3) 0.5375(4) 0.2889(2) 0.0556(14) Uani 1 1 d . . . .
H11A H 0.916436 0.489466 0.294476 0.083 Uiso 1 1 calc GR . . .
H11B H 0.892109 0.595293 0.267998 0.083 Uiso 1 1 calc GR . . .
H11C H 0.830438 0.503622 0.269907 0.083 Uiso 1 1 calc GR . . .
C12 C 0.8545(3) 0.4981(3) 0.48579(19) 0.0411(11) Uani 1 1 d . . . .
H12A H 0.867661 0.547166 0.513566 0.062 Uiso 1 1 calc GR . . .
H12B H 0.899955 0.454243 0.479017 0.062 Uiso 1 1 calc GR . . .
H12C H 0.809918 0.456465 0.497297 0.062 Uiso 1 1 calc GR . . .
C13 C 0.5929(2) 0.6367(3) 0.58268(15) 0.0237(9) Uani 1 1 d . . . .
C14 C 0.5996(2) 0.5540(3) 0.61678(16) 0.0269(9) Uani 1 1 d . . . .
C15 C 0.5337(3) 0.5294(3) 0.64647(16) 0.0320(10) Uani 1 1 d . . . .
H15 H 0.536249 0.472731 0.669685 0.038 Uiso 1 1 calc R . . .
C16 C 0.4643(3) 0.5844(3) 0.64359(16) 0.0333(10) Uani 1 1 d . . . .
C17 C 0.4620(3) 0.6675(3) 0.61016(17) 0.0306(10) Uani 1 1 d . . . .
H17 H 0.415210 0.706748 0.608370 0.037 Uiso 1 1 calc R . . .
C18 C 0.5259(3) 0.6954(3) 0.57905(16) 0.0269(9) Uani 1 1 d . . . .
C19 C 0.6751(3) 0.4965(3) 0.62201(19) 0.0377(11) Uani 1 1 d . . . .
H19A H 0.688996 0.466365 0.587776 0.057 Uiso 1 1 calc GR . . .
H19B H 0.668902 0.442574 0.648418 0.057 Uiso 1 1 calc GR . . .
H19C H 0.716963 0.542890 0.633246 0.057 Uiso 1 1 calc GR . . .
C20 C 0.3941(3) 0.5534(4) 0.67510(19) 0.0476(13) Uani 1 1 d . . . .
H20A H 0.351835 0.602839 0.669812 0.071 Uiso 1 1 calc GR . . .
H20B H 0.408087 0.550751 0.712717 0.071 Uiso 1 1 calc GR . . .
H20C H 0.376430 0.486188 0.663458 0.071 Uiso 1 1 calc GR . . .
C21 C 0.5211(3) 0.7863(3) 0.54296(19) 0.0394(11) Uani 1 1 d . . . .
H21A H 0.551664 0.842287 0.558086 0.059 Uiso 1 1 calc GR . . .
H21B H 0.466094 0.807183 0.539208 0.059 Uiso 1 1 calc GR . . .
H21C H 0.542391 0.768540 0.508117 0.059 Uiso 1 1 calc GR . . .
C22 C 0.4083(3) 0.8101(4) 0.3352(2) 0.0502(14) Uani 1 1 d . . . .
O4A O 0.6571(7) 0.8425(9) 0.6636(5) 0.067(4) Uiso 0.373(10) 1 d D P A 1
C23A C 0.6963(11) 0.810(2) 0.7110(7) 0.128(10) Uiso 0.373(10) 1 d D P A 1
H23A H 0.722305 0.868493 0.728472 0.154 Uiso 0.373(10) 1 calc R P A 1
H23B H 0.736633 0.758385 0.702644 0.154 Uiso 0.373(10) 1 calc R P A 1
C24A C 0.6325(9) 0.7653(15) 0.7470(7) 0.071(6) Uiso 0.373(10) 1 d D P A 1
H24A H 0.633331 0.690138 0.745966 0.085 Uiso 0.373(10) 1 calc R P A 1
H24B H 0.639310 0.788143 0.784027 0.085 Uiso 0.373(10) 1 calc R P A 1
C25A C 0.5568(8) 0.8066(12) 0.7234(6) 0.051(4) Uiso 0.373(10) 1 d D P A 1
H25A H 0.525096 0.841190 0.750909 0.061 Uiso 0.373(10) 1 calc R P A 1
H25B H 0.525125 0.751088 0.707850 0.061 Uiso 0.373(10) 1 calc R P A 1
C26A C 0.5825(8) 0.8821(11) 0.6805(6) 0.057(5) Uiso 0.373(10) 1 d D P A 1
H26A H 0.544460 0.883632 0.650857 0.068 Uiso 0.373(10) 1 calc R P A 1
H26B H 0.588141 0.951446 0.695144 0.068 Uiso 0.373(10) 1 calc R P A 1
O4B O 0.6948(5) 0.8142(5) 0.6776(3) 0.073(2) Uiso 0.627(10) 1 d D P A 2
C23B C 0.6814(5) 0.7334(6) 0.7134(3) 0.050(3) Uiso 0.627(10) 1 d D P A 2
H23C H 0.722671 0.732259 0.741051 0.060 Uiso 0.627(10) 1 calc R P A 2
H23D H 0.681983 0.667547 0.694541 0.060 Uiso 0.627(10) 1 calc R P A 2
C24B C 0.6022(7) 0.7517(9) 0.7379(5) 0.082(4) Uiso 0.627(10) 1 d D P A 2
H24C H 0.607063 0.761095 0.776689 0.098 Uiso 0.627(10) 1 calc R P A 2
H24D H 0.566585 0.693815 0.731009 0.098 Uiso 0.627(10) 1 calc R P A 2
C25B C 0.5710(6) 0.8484(9) 0.7118(5) 0.087(4) Uiso 0.627(10) 1 d D P A 2
H25C H 0.530404 0.831833 0.685070 0.104 Uiso 0.627(10) 1 calc R P A 2
H25D H 0.547828 0.894441 0.738551 0.104 Uiso 0.627(10) 1 calc R P A 2
C26B C 0.6425(6) 0.8973(7) 0.6856(5) 0.076(3) Uiso 0.627(10) 1 d D P A 2
H26C H 0.628131 0.929489 0.651587 0.091 Uiso 0.627(10) 1 calc R P A 2
H26D H 0.666408 0.949070 0.709075 0.091 Uiso 0.627(10) 1 calc R P A 2

loop_
_atom_site_aniso_label
_atom_site_aniso_U_11
_atom_site_aniso_U_22
_atom_site_aniso_U_33
_atom_site_aniso_U_23
_atom_site_aniso_U_13
_atom_site_aniso_U_12
Ag1 0.02606(17) 0.02907(16) 0.03471(18) 0.00162(15) -0.00489(15) 0.00005(13)
Se1 0.01756(19) 0.02495(19) 0.0286(2) -0.00560(17) 0.00180(17) -0.00381(16)
S1 0.0376(7) 0.0543(7) 0.0398(7) 0.0186(6) -0.0042(6) -0.0147(6)
F1 0.122(3) 0.080(3) 0.069(2) 0.001(2) -0.036(2) -0.023(2)
F2 0.055(2) 0.103(3) 0.133(4) 0.063(3) 0.027(2) 0.041(2)
F3 0.075(2) 0.080(2) 0.057(2) 0.0414(19) 0.0036(18) 0.0001(19)
O1 0.0266(16) 0.0317(15) 0.0447(19) 0.0145(14) 0.0051(14) 0.0010(13)
O2 0.037(2) 0.132(4) 0.099(4) 0.057(3) 0.034(2) 0.031(3)
O3 0.167(5) 0.089(3) 0.053(3) 0.010(2) -0.018(3) -0.085(4)
N1 0.0186(17) 0.0229(16) 0.0300(18) 0.0005(14) -0.0033(15) -0.0036(14)
N2 0.0204(17) 0.0244(16) 0.0249(19) -0.0037(14) -0.0010(14) -0.0027(14)
C1 0.018(2) 0.0205(18) 0.026(2) -0.0001(17) -0.0017(17) -0.0011(16)
C2 0.023(2) 0.030(2) 0.039(3) -0.0027(19) -0.0038(19) -0.0098(18)
C3 0.033(2) 0.029(2) 0.033(2) -0.0044(19) -0.009(2) -0.0089(19)
C4 0.0164(19) 0.0229(19) 0.030(2) 0.0006(17) 0.0013(17) -0.0076(16)
C5 0.019(2) 0.027(2) 0.038(2) 0.0022(19) -0.0022(19) -0.0037(17)
C6 0.031(2) 0.039(2) 0.032(3) 0.007(2) 0.001(2) -0.003(2)
C7 0.028(2) 0.035(2) 0.040(3) -0.001(2) 0.006(2) -0.007(2)
C8 0.024(2) 0.025(2) 0.050(3) 0.001(2) 0.009(2) 0.0005(17)
C9 0.021(2) 0.023(2) 0.040(2) 0.0076(19) 0.0011(19) -0.0066(17)
C10 0.043(3) 0.041(3) 0.043(3) 0.003(2) -0.004(2) 0.009(2)
C11 0.060(4) 0.061(3) 0.046(3) -0.007(3) 0.016(3) 0.001(3)
C12 0.039(3) 0.034(2) 0.049(3) 0.014(2) 0.001(2) 0.004(2)
C13 0.027(2) 0.026(2) 0.018(2) -0.0069(16) 0.0002(17) -0.0047(17)
C14 0.028(2) 0.027(2) 0.026(2) -0.0032(18) -0.0077(18) -0.0026(18)
C15 0.037(3) 0.038(2) 0.021(2) 0.0053(18) -0.0058(19) -0.009(2)
C16 0.038(3) 0.044(3) 0.019(2) -0.0086(19) 0.0019(19) -0.008(2)
C17 0.028(2) 0.034(2) 0.030(2) -0.0092(19) 0.0007(19) 0.0012(18)
C18 0.032(2) 0.025(2) 0.024(2) -0.0052(17) -0.0007(19) -0.0005(18)
C19 0.031(2) 0.040(2) 0.043(3) 0.007(2) -0.013(2) -0.003(2)
C20 0.047(3) 0.067(3) 0.028(3) 0.002(2) 0.010(2) -0.014(3)
C21 0.040(3) 0.031(2) 0.046(3) 0.002(2) 0.003(2) 0.009(2)
C22 0.050(3) 0.049(3) 0.051(3) 0.012(3) 0.005(3) 0.003(3)

loop_
_atom_type_symbol
_atom_type_description
_atom_type_scat_dispersion_real
_atom_type_scat_dispersion_imag
_atom_type_scat_source
C C 0.0033 0.0016 'International Tables Vol C Tables 4.2.6.8 and 6.1.1.4'
H H 0.0000 0.0000 'International Tables Vol C Tables 4.2.6.8 and 6.1.1.4'
Ag Ag -0.8971 1.1015 'International Tables Vol C Tables 4.2.6.8 and 6.1.1.4'
F F 0.0171 0.0103 'International Tables Vol C Tables 4.2.6.8 and 6.1.1.4'
N N 0.0061 0.0033 'International Tables Vol C Tables 4.2.6.8 and 6.1.1.4'
O O 0.0106 0.0060 'International Tables Vol C Tables 4.2.6.8 and 6.1.1.4'
S S 0.1246 0.1234 'International Tables Vol C Tables 4.2.6.8 and 6.1.1.4'
Se Se -0.0929 2.2259 'International Tables Vol C Tables 4.2.6.8 and 6.1.1.4'

loop_
_geom_angle_atom_site_label_1
_geom_angle_atom_site_label_2
_geom_angle_atom_site_label_3
_geom_angle
_geom_angle_site_symmetry_1
_geom_angle_site_symmetry_3
Se1 Ag1 Ag1 57.150(15) 5_666 5_666
Se1 Ag1 Ag1 60.111(14) . 5_666
Se1 Ag1 Se1 117.261(15) . 5_666
O1 Ag1 Ag1 160.18(8) . 5_666
O1 Ag1 Se1 108.38(7) . 5_666
O1 Ag1 Se1 132.07(7) . .
Ag1 Se1 Ag1 62.739(15) . 5_666
C1 Se1 Ag1 105.27(11) . .
C1 Se1 Ag1 105.67(12) . 5_666
O1 S1 C22 103.2(2) . .
O2 S1 O1 113.2(2) . .
O2 S1 C22 102.4(3) . .
O3 S1 O1 114.9(2) . .
O3 S1 O2 116.5(4) . .
O3 S1 C22 104.3(3) . .
S1 O1 Ag1 117.75(17) . .
C1 N1 C2 109.3(3) . .
C1 N1 C4 124.3(3) . .
C2 N1 C4 126.3(3) . .
C1 N2 C3 109.1(3) . .
C1 N2 C13 125.3(3) . .
C3 N2 C13 125.6(3) . .
N1 C1 Se1 123.5(3) . .
N1 C1 N2 106.8(3) . .
N2 C1 Se1 129.6(3) . .
N1 C2 H2 126.2 . .
C3 C2 N1 107.5(4) . .
C3 C2 H2 126.2 . .
N2 C3 H3 126.4 . .
C2 C3 N2 107.2(4) . .
C2 C3 H3 126.4 . .
C5 C4 N1 118.4(3) . .
C5 C4 C9 122.6(4) . .
C9 C4 N1 119.1(4) . .
C4 C5 C10 121.4(4) . .
C6 C5 C4 117.2(4) . .
C6 C5 C10 121.4(4) . .
C5 C6 H6 118.9 . .
C7 C6 C5 122.2(4) . .
C7 C6 H6 118.9 . .
C6 C7 C11 120.7(4) . .
C8 C7 C6 118.7(4) . .
C8 C7 C11 120.6(4) . .
C7 C8 H8 119.2 . .
C7 C8 C9 121.7(4) . .
C9 C8 H8 119.2 . .
C4 C9 C8 117.4(4) . .
C4 C9 C12 121.4(4) . .
C8 C9 C12 121.2(4) . .
C5 C10 H10A 109.5 . .
C5 C10 H10B 109.5 . .
C5 C10 H10C 109.5 . .
H10A C10 H10B 109.5 . .
H10A C10 H10C 109.5 . .
H10B C10 H10C 109.5 . .
C7 C11 H11A 109.5 . .
C7 C11 H11B 109.5 . .
C7 C11 H11C 109.5 . .
H11A C11 H11B 109.5 . .
H11A C11 H11C 109.5 . .
H11B C11 H11C 109.5 . .
C9 C12 H12A 109.5 . .
C9 C12 H12B 109.5 . .
C9 C12 H12C 109.5 . .
H12A C12 H12B 109.5 . .
H12A C12 H12C 109.5 . .
H12B C12 H12C 109.5 . .
C14 C13 N2 118.3(4) . .
C18 C13 N2 118.5(4) . .
C18 C13 C14 123.2(4) . .
C13 C14 C19 121.4(4) . .
C15 C14 C13 116.7(4) . .
C15 C14 C19 121.9(4) . .
C14 C15 H15 118.7 . .
C14 C15 C16 122.6(4) . .
C16 C15 H15 118.7 . .
C15 C16 C20 120.7(4) . .
C17 C16 C15 118.0(4) . .
C17 C16 C20 121.3(4) . .
C16 C17 H17 119.0 . .
C16 C17 C18 122.1(4) . .
C18 C17 H17 119.0 . .
C13 C18 C17 117.4(4) . .
C13 C18 C21 122.0(4) . .
C17 C18 C21 120.6(4) . .
C14 C19 H19A 109.5 . .
C14 C19 H19B 109.5 . .
C14 C19 H19C 109.5 . .
H19A C19 H19B 109.5 . .
H19A C19 H19C 109.5 . .
H19B C19 H19C 109.5 . .
C16 C20 H20A 109.5 . .
C16 C20 H20B 109.5 . .
C16 C20 H20C 109.5 . .
H20A C20 H20B 109.5 . .
H20A C20 H20C 109.5 . .
H20B C20 H20C 109.5 . .
C18 C21 H21A 109.5 . .
C18 C21 H21B 109.5 . .
C18 C21 H21C 109.5 . .
H21A C21 H21B 109.5 . .
H21A C21 H21C 109.5 . .
H21B C21 H21C 109.5 . .
F1 C22 S1 110.0(4) . .
F2 C22 S1 111.7(4) . .
F2 C22 F1 107.9(5) . .
F2 C22 F3 108.1(4) . .
F3 C22 S1 110.9(4) . .
F3 C22 F1 108.1(5) . .
C23A O4A C26A 105.8(14) . .
O4A C23A H23A 110.5 . .
O4A C23A H23B 110.5 . .
O4A C23A C24A 106.2(14) . .
H23A C23A H23B 108.7 . .
C24A C23A H23A 110.5 . .
C24A C23A H23B 110.5 . .
C23A C24A H24A 111.1 . .
C23A C24A H24B 111.1 . .
H24A C24A H24B 109.1 . .
C25A C24A C23A 103.3(14) . .
C25A C24A H24A 111.1 . .
C25A C24A H24B 111.1 . .
C24A C25A H25A 110.6 . .
C24A C25A H25B 110.6 . .
C24A C25A C26A 105.5(12) . .
H25A C25A H25B 108.8 . .
C26A C25A H25A 110.6 . .
C26A C25A H25B 110.6 . .
O4A C26A C25A 103.1(10) . .
O4A C26A H26A 111.1 . .
O4A C26A H26B 111.1 . .
C25A C26A H26A 111.1 . .
C25A C26A H26B 111.1 . .
H26A C26A H26B 109.1 . .
C23B O4B C26B 112.6(7) . .
O4B C23B H23C 110.4 . .
O4B C23B H23D 110.4 . .
O4B C23B C24B 106.7(7) . .
H23C C23B H23D 108.6 . .
C24B C23B H23C 110.4 . .
C24B C23B H23D 110.4 . .
C23B C24B H24C 110.6 . .
C23B C24B H24D 110.6 . .
C23B C24B C25B 105.5(8) . .
H24C C24B H24D 108.8 . .
C25B C24B H24C 110.6 . .
C25B C24B H24D 110.6 . .
C24B C25B H25C 110.7 . .
C24B C25B H25D 110.7 . .
H25C C25B H25D 108.8 . .
C26B C25B C24B 105.1(9) . .
C26B C25B H25C 110.7 . .
C26B C25B H25D 110.7 . .
O4B C26B C25B 103.6(8) . .
O4B C26B H26C 111.0 . .
O4B C26B H26D 111.0 . .
C25B C26B H26C 111.0 . .
C25B C26B H26D 111.0 . .
H26C C26B H26D 109.0 . .

loop_
_geom_bond_atom_site_label_1
_geom_bond_atom_site_label_2
_geom_bond_distance
_geom_bond_site_symmetry_2
Ag1 Ag1 2.7812(7) 5_666
Ag1 Se1 2.6284(5) .
Ag1 Se1 2.7125(5) 5_666
Ag1 O1 2.303(3) .
Se1 C1 1.871(4) .
S1 O1 1.442(3) .
S1 O2 1.431(4) .
S1 O3 1.397(5) .
S1 C22 1.794(6) .
F1 C22 1.330(6) .
F2 C22 1.307(6) .
F3 C22 1.317(6) .
N1 C1 1.343(5) .
N1 C2 1.377(5) .
N1 C4 1.439(5) .
N2 C1 1.343(5) .
N2 C3 1.385(5) .
N2 C13 1.432(5) .
C2 H2 0.9500 .
C2 C3 1.332(6) .
C3 H3 0.9500 .
C4 C5 1.384(6) .
C4 C9 1.385(6) .
C5 C6 1.380(6) .
C5 C10 1.501(6) .
C6 H6 0.9500 .
C6 C7 1.374(6) .
C7 C8 1.373(6) .
C7 C11 1.503(6) .
C8 H8 0.9500 .
C8 C9 1.387(6) .
C9 C12 1.498(6) .
C10 H10A 0.9800 .
C10 H10B 0.9800 .
C10 H10C 0.9800 .
C11 H11A 0.9800 .
C11 H11B 0.9800 .
C11 H11C 0.9800 .
C12 H12A 0.9800 .
C12 H12B 0.9800 .
C12 H12C 0.9800 .
C13 C14 1.393(6) .
C13 C18 1.380(6) .
C14 C15 1.387(6) .
C14 C19 1.497(6) .
C15 H15 0.9500 .
C15 C16 1.388(6) .
C16 C17 1.383(6) .
C16 C20 1.491(6) .
C17 H17 0.9500 .
C17 C18 1.391(6) .
C18 C21 1.507(6) .
C19 H19A 0.9800 .
C19 H19B 0.9800 .
C19 H19C 0.9800 .
C20 H20A 0.9800 .
C20 H20B 0.9800 .
C20 H20C 0.9800 .
C21 H21A 0.9800 .
C21 H21B 0.9800 .
C21 H21C 0.9800 .
O4A C23A 1.435(9) .
O4A C26A 1.436(8) .
C23A H23A 0.9900 .
C23A H23B 0.9900 .
C23A C24A 1.535(9) .
C24A H24A 0.9900 .
C24A H24B 0.9900 .
C24A C25A 1.519(9) .
C25A H25A 0.9900 .
C25A H25B 0.9900 .
C25A C26A 1.535(9) .
C26A H26A 0.9900 .
C26A H26B 0.9900 .
O4B C23B 1.416(7) .
O4B C26B 1.425(8) .
C23B H23C 0.9900 .
C23B H23D 0.9900 .
C23B C24B 1.502(8) .
C24B H24C 0.9900 .
C24B H24D 0.9900 .
C24B C25B 1.529(8) .
C25B H25C 0.9900 .
C25B H25D 0.9900 .
C25B C26B 1.528(8) .
C26B H26C 0.9900 .
C26B H26D 0.9900 .
